data_7050791
loop_
_publ_author_name
'Fedorova, Olga A.'
'Fedorov, Yuri V.'
'Vedernikov, Artem I.'
'Yescheulova, Olga V.'
'Gromov, Sergei P.'
'Alfimov, Michael V.'
'Kuz'mina, Lyudmila G.'
'Churakov, Andrei V.'
'Howard, Judith A. K.'
'Zaitsev, Sergei Yu.'
'Sergeeva, Tatyana I.'
'M\"obius, Deitmar'

_publ_section_title
;
 Supramolecular assemblies of photochromic benzodithia-18-crown-6
 ethers in crystals, solutions, and monolayersElectronic supplementary
 information (ESI) available: crystal data, data collection, and
 structure solution and refinement parameters. See
 http://www.rsc.org/suppdata/nj/b1/b110630a/
;
_journal_issue 5
_journal_name_full 'New Journal of Chemistry'
_journal_page_first 543
_journal_paper_doi 10.1039/b110630a
_journal_volume 26
_journal_year 2002
_chemical_formula_sum 'C26 H32 Cl N O8 S3'
_chemical_formula_weight 618.16
_chemical_name_systematic
; 
? 
;
_space_group_IT_number 14
_symmetry_cell_setting monoclinic
_symmetry_space_group_name_Hall '-P 2ybc'
_symmetry_space_group_name_H-M 'P 1 21/c 1'
_atom_sites_solution_hydrogens geom
_atom_sites_solution_primary direct
_atom_sites_solution_secondary difmap
_audit_creation_method SHELXL
_cell_angle_alpha 90.00
_cell_angle_beta 96.912(13)
_cell_angle_gamma 90.00
_cell_formula_units_Z 4
_cell_length_a 23.828(4)
_cell_length_b 9.682(2)
_cell_length_c 12.337(2)
_cell_measurement_temperature 293(2)
_cell_volume 2825.5(9)
_computing_structure_refinement 'SHELXL-93 (Sheldrick, 1993)'
_computing_structure_solution 'SHELXS-86 (Sheldrick, 1990)'
_diffrn_ambient_temperature 150.0(2)
_diffrn_radiation_monochromator graphite
_diffrn_radiation_source 'fine-focus sealed tube'
_diffrn_radiation_type MoK\a
_diffrn_radiation_wavelength 0.71073
_diffrn_reflns_av_R_equivalents 0.1529
_diffrn_reflns_av_sigmaI/netI 0.1040
_diffrn_reflns_limit_h_max 20
_diffrn_reflns_limit_h_min -30
_diffrn_reflns_limit_k_max 12
_diffrn_reflns_limit_k_min -11
_diffrn_reflns_limit_l_max 15
_diffrn_reflns_limit_l_min -16
_diffrn_reflns_number 17114
_diffrn_reflns_theta_max 25.50
_diffrn_reflns_theta_min 0.86
_exptl_absorpt_coefficient_mu 0.407
_exptl_crystal_colour yellow
_exptl_crystal_density_diffrn 1.453
_exptl_crystal_description plate
_exptl_crystal_F_000 1296
_exptl_crystal_size_max 0.36
_exptl_crystal_size_mid 0.32
_exptl_crystal_size_min 0.06
_refine_diff_density_max 1.623
_refine_diff_density_min -0.647
_refine_diff_density_rms 0.101
_refine_ls_extinction_coef 0.0007(6)
_refine_ls_extinction_expression Fc^*^=kFc[1+0.001xFc^2^\l^3^/sin(2\q)]^-1/4^
_refine_ls_extinction_method SHELXL
_refine_ls_goodness_of_fit_all 1.089
_refine_ls_goodness_of_fit_obs 1.171
_refine_ls_matrix_type full
_refine_ls_number_parameters 364
_refine_ls_number_reflns 4392
_refine_ls_number_restraints 0
_refine_ls_restrained_S_all 1.428
_refine_ls_restrained_S_obs 1.171
_refine_ls_R_factor_all 0.1581
_refine_ls_R_factor_obs 0.0928
_refine_ls_shift/esd_max -0.040
_refine_ls_shift/esd_mean 0.002
_refine_ls_structure_factor_coef Fsqd
_refine_ls_weighting_details 'w=1/[\s^2^(Fo^2^)+(0.0876P)^2^+12.7100P] where P=(Fo^2^+2Fc^2^)/3'
_refine_ls_weighting_scheme calc
_refine_ls_wR_factor_all 0.3337
_refine_ls_wR_factor_obs 0.2181
_reflns_number_observed 3314
_reflns_number_total 5250
_reflns_observed_criterion >2sigma(I)
_cod_data_source_file b110630a.txt
_cod_data_source_block pc
_cod_depositor_comments
;
The following automatic conversions were performed:

'_refine_ls_weighting_scheme' value 'calc
w=1/[\s^2^(Fo^2^)+(0.0876P)^2^+12.7100P] where P=(Fo^2^+2Fc^2^)/3'
was changed to 'calc'. New tag '_refine_ls_weighting_details' was
created. The value of the new tag was set to
'w=1/[\s^2^(Fo^2^)+(0.0876P)^2^+12.7100P] where P=(Fo^2^+2Fc^2^)/3'.

Automatic conversion script
Id: cif_fix_values 3143 2015-03-26 13:38:13Z robertas 
;
_cod_original_cell_volume 2825.7(8)
_cod_original_sg_symbol_H-M 'P 2(1)/c'
_cod_database_code 7050791

loop_
_symmetry_equiv_pos_as_xyz
'x, y, z'
'-x, y+1/2, -z+1/2'
'-x, -y, -z'
'x, -y-1/2, z-1/2'

loop_
_atom_site_aniso_label
_atom_site_aniso_U_11
_atom_site_aniso_U_22
_atom_site_aniso_U_33
_atom_site_aniso_U_23
_atom_site_aniso_U_13
_atom_site_aniso_U_12
S1A 0.041(12) 0.037(6) 0.034(5) 0.003(3) -0.007(4) -0.025(3)
S1B 0.173(38) 0.076(13) 0.052(9) 0.012(8) -0.039(12) -0.039(11)
S2 0.130(3) 0.0410(14) 0.141(3) -0.013(2) -0.049(2) 0.014(2)
S3 0.0533(12) 0.0200(7) 0.0266(7) -0.0028(6) 0.0051(7) -0.0010(7)
O1 0.054(3) 0.018(2) 0.026(2) 0.000(2) -0.009(2) -0.007(2)
O2 0.072(4) 0.073(4) 0.053(3) 0.025(3) -0.002(3) -0.003(4)
O3 0.083(5) 0.072(4) 0.093(5) 0.021(4) -0.018(4) -0.006(4)
O4 0.070(4) 0.017(2) 0.047(3) -0.003(2) -0.015(2) -0.010(2)
N 0.032(3) 0.031(3) 0.018(2) -0.015(2) 0.013(2) -0.013(2)
C1 0.063(5) 0.021(3) 0.025(3) -0.004(2) -0.004(3) -0.011(3)
C2 0.060(5) 0.032(4) 0.036(3) 0.004(3) -0.009(3) -0.011(3)
C3 0.087(7) 0.079(7) 0.040(4) -0.017(4) 0.001(4) -0.025(6)
C4 0.081(7) 0.125(10) 0.049(5) 0.026(6) -0.019(5) -0.037(7)
C5 0.107(9) 0.124(10) 0.053(6) 0.006(6) -0.011(6) 0.048(8)
C6 0.123(10) 0.090(8) 0.067(6) 0.035(6) 0.024(6) 0.050(8)
C7 0.121(10) 0.050(6) 0.118(9) 0.011(6) -0.015(8) -0.001(6)
C8 0.210(16) 0.051(6) 0.111(9) 0.005(6) -0.091(10) -0.029(8)
C9 0.078(7) 0.034(4) 0.171(11) -0.059(6) 0.052(7) -0.032(5)
C10 0.072(6) 0.016(3) 0.062(5) -0.008(3) -0.014(4) -0.002(3)
C11 0.035(4) 0.028(3) 0.024(3) -0.003(2) 0.002(3) 0.001(3)
C12 0.043(4) 0.022(3) 0.033(3) -0.002(2) 0.000(3) 0.003(3)
C13 0.039(4) 0.030(3) 0.034(3) -0.012(3) 0.007(3) -0.003(3)
C14 0.037(4) 0.023(3) 0.031(3) 0.002(2) 0.010(3) 0.002(3)
C15 0.050(4) 0.025(3) 0.031(3) 0.003(3) 0.002(3) 0.001(3)
C16 0.051(4) 0.019(3) 0.033(3) -0.005(2) 0.005(3) -0.002(3)
C17 0.044(4) 0.031(3) 0.023(3) 0.001(2) 0.009(3) 0.000(3)
C18 0.041(4) 0.032(3) 0.022(3) -0.003(2) 0.005(3) 0.000(3)
C19 0.040(4) 0.019(3) 0.026(3) 0.000(2) 0.009(3) -0.002(3)
C20 0.070(6) 0.028(3) 0.035(3) 0.000(3) -0.001(3) 0.004(4)
C21 0.036(4) 0.022(3) 0.019(2) -0.001(2) 0.006(2) 0.001(3)
C22 0.046(4) 0.017(3) 0.026(3) -0.004(2) 0.005(3) -0.002(3)
C23 0.045(4) 0.025(3) 0.020(3) -0.007(2) 0.001(3) -0.001(3)
C24 0.037(4) 0.030(3) 0.026(3) 0.004(2) -0.002(3) 0.000(3)
C25 0.054(4) 0.015(3) 0.027(3) 0.002(2) 0.007(3) 0.001(3)
C26 0.038(4) 0.018(3) 0.023(3) -0.005(2) 0.008(2) -0.005(3)
Cl1 0.0571(12) 0.0117(7) 0.0455(9) 0.0036(6) 0.0011(8) 0.0032(7)
O5 0.090(4) 0.019(2) 0.052(3) 0.006(2) -0.005(3) -0.010(3)
O6 0.077(4) 0.032(3) 0.062(3) 0.009(2) 0.012(3) 0.004(3)
O7 0.094(5) 0.077(4) 0.070(4) -0.046(3) 0.009(4) -0.016(4)
O8 0.073(4) 0.064(4) 0.098(5) 0.038(4) -0.005(4) 0.022(3)

loop_
_atom_site_label
_atom_site_type_symbol
_atom_site_fract_x
_atom_site_fract_y
_atom_site_fract_z
_atom_site_U_iso_or_equiv
_atom_site_thermal_displace_type
_atom_site_occupancy
_atom_site_calc_flag
_atom_site_refinement_flags
_atom_site_disorder_group
S1A S -0.0723(4) 0.4214(10) -0.0401(8) 0.039(7) Uani 0.55(15) d P 1
S1B S -0.0763(16) 0.4203(21) -0.0370(17) 0.105(18) Uani 0.45(15) d P 2
S2 S -0.1818(2) -0.2663(3) -0.2615(3) 0.1094(13) Uani 1 d . .
S3 S -0.39490(8) 0.40677(15) -0.87090(12) 0.0333(5) Uani 1 d . .
O1 O -0.1883(2) 0.2346(4) -0.2473(3) 0.0338(11) Uani 1 d . .
O2 O -0.0697(3) 0.1589(7) 0.1151(4) 0.067(2) Uani 1 d . .
O3 O -0.0884(3) -0.0617(7) -0.0284(6) 0.085(2) Uani 1 d . .
O4 O -0.2348(2) 0.0246(4) -0.3432(4) 0.0464(13) Uani 1 d . .
N N -0.3961(2) 0.1412(5) -0.8919(3) 0.0265(12) Uani 1 d . .
C1 C -0.1594(3) 0.3498(6) -0.1913(5) 0.037(2) Uani 1 d . .
H1B H -0.1864(3) 0.4175(6) -0.1715(5) 0.056 Uiso 1 calc R .
H1A H -0.1345(3) 0.3941(6) -0.2374(5) 0.056 Uiso 1 calc R .
C2 C -0.1253(3) 0.2902(7) -0.0891(5) 0.044(2) Uani 1 d . .
H2B H -0.1069(3) 0.2050(7) -0.1065(5) 0.079 Uiso 1 calc R 1
H2A H -0.1499(3) 0.2710(7) -0.0337(5) 0.079 Uiso 1 calc R 1
C3 C -0.0696(4) 0.4006(10) 0.1080(6) 0.069(3) Uani 1 d . .
H3B H -0.0522(4) 0.4821(10) 0.1433(6) 0.124 Uiso 1 calc R 1
H3A H -0.1079(4) 0.3951(10) 0.1266(6) 0.124 Uiso 1 calc R 1
C4 C -0.0380(5) 0.2772(12) 0.1523(7) 0.087(4) Uani 1 d . .
H4B H -0.0010(5) 0.2745(12) 0.1271(7) 0.131 Uiso 1 calc R .
H4A H -0.0330(5) 0.2800(12) 0.2315(7) 0.131 Uiso 1 calc R .
C5 C -0.0384(5) 0.0355(14) 0.1317(8) 0.096(4) Uani 1 d . .
H5B H -0.0276(5) 0.0205(14) 0.2091(8) 0.145 Uiso 1 calc R .
H5A H -0.0043(5) 0.0413(14) 0.0962(8) 0.145 Uiso 1 calc R .
C6 C -0.0739(5) -0.0793(12) 0.0853(8) 0.093(4) Uani 1 d . .
H6B H -0.0537(5) -0.1657(12) 0.0991(8) 0.139 Uiso 1 calc R .
H6A H -0.1081(5) -0.0837(12) 0.1207(8) 0.139 Uiso 1 calc R .
C7 C -0.1253(6) -0.1632(10) -0.0727(10) 0.099(4) Uani 1 d . .
H7B H -0.1563(6) -0.1719(10) -0.0290(10) 0.148 Uiso 1 calc R .
H7A H -0.1057(6) -0.2511(10) -0.0710(10) 0.148 Uiso 1 calc R .
C8 C -0.1467(7) -0.1318(11) -0.1805(10) 0.133(6) Uani 1 d . .
H8A H -0.1156(7) -0.0990(11) -0.2175(10) 0.240 Uiso 1 calc R .
H8B H -0.1731(7) -0.0557(11) -0.1787(10) 0.240 Uiso 1 calc R .
C9 C -0.2479(4) -0.2129(8) -0.2900(10) 0.091(4) Uani 1 d . .
H9A H -0.2718(4) -0.2927(8) -0.3085(10) 0.164 Uiso 1 calc R .
H9B H -0.2598(4) -0.1720(8) -0.2247(10) 0.164 Uiso 1 calc R .
C10 C -0.2589(4) -0.0994(6) -0.3906(6) 0.052(2) Uani 1 d . .
H10B H -0.2402(4) -0.1275(6) -0.4526(6) 0.078 Uiso 1 calc R .
H10A H -0.2990(4) -0.0880(6) -0.4140(6) 0.078 Uiso 1 calc R .
C11 C -0.2186(3) 0.2615(6) -0.3464(4) 0.0293(14) Uani 1 d . .
C12 C -0.2434(3) 0.1459(6) -0.4002(5) 0.0329(15) Uani 1 d . .
C13 C -0.2750(3) 0.1606(6) -0.5023(5) 0.0338(15) Uani 1 d . .
H13A H -0.2910(3) 0.0832(6) -0.5385(5) 0.041 Uiso 1 calc R .
C14 C -0.2829(3) 0.2920(6) -0.5511(5) 0.0296(14) Uani 1 d . .
C15 C -0.2578(3) 0.4048(7) -0.4958(5) 0.036(2) Uani 1 d . .
H12A H -0.2623(3) 0.4920(7) -0.5272(5) 0.043 Uiso 1 calc R .
C16 C -0.2262(3) 0.3901(6) -0.3944(5) 0.034(2) Uani 1 d . .
H16A H -0.2099(3) 0.4674(6) -0.3585(5) 0.041 Uiso 1 calc R .
C17 C -0.3176(3) 0.3134(7) -0.6570(4) 0.0320(15) Uani 1 d . .
H17A H -0.3226(3) 0.4042(7) -0.6806(4) 0.038 Uiso 1 calc R .
C18 C -0.3422(3) 0.2167(7) -0.7219(4) 0.0319(15) Uani 1 d . .
H18A H -0.3373(3) 0.1251(7) -0.7000(4) 0.038 Uiso 1 calc R .
C19 C -0.3762(3) 0.2443(6) -0.8244(4) 0.0277(13) Uani 1 d . .
C20 C -0.3874(3) -0.0034(7) -0.8747(5) 0.045(2) Uani 1 d . .
H20C H -0.4152(13) -0.0539(7) -0.9218(28) 0.068 Uiso 1 calc R .
H20B H -0.3910(20) -0.0255(10) -0.8000(11) 0.068 Uiso 1 calc R .
H20A H -0.3503(8) -0.0280(11) -0.8907(37) 0.068 Uiso 1 calc R .
C21 C -0.4280(3) 0.1952(6) -0.9896(4) 0.0256(13) Uani 1 d . .
C22 C -0.4544(3) 0.1164(6) -1.0782(4) 0.0296(14) Uani 1 d . .
H22A H -0.4522(3) 0.0205(6) -1.0791(4) 0.036 Uiso 1 calc R .
C23 C -0.4835(3) 0.1899(6) -1.1635(4) 0.0304(14) Uani 1 d . .
H23A H -0.5021(3) 0.1415(6) -1.2223(4) 0.037 Uiso 1 calc R .
C24 C -0.4860(3) 0.3333(6) -1.1643(5) 0.0314(14) Uani 1 d . .
H24A H -0.5059(3) 0.3785(6) -1.2235(5) 0.038 Uiso 1 calc R .
C25 C -0.4594(3) 0.4095(6) -1.0786(4) 0.0316(15) Uani 1 d . .
H25A H -0.4604(3) 0.5055(6) -1.0792(4) 0.038 Uiso 1 calc R .
C26 C -0.4309(3) 0.3376(6) -0.9911(4) 0.0259(13) Uani 1 d . .
Cl1 Cl -0.37535(8) -0.24833(14) -0.62104(13) 0.0385(5) Uani 1 d . .
O5 O -0.3571(3) -0.1069(5) -0.6208(4) 0.0550(15) Uani 1 d . .
O6 O -0.4294(3) -0.2592(5) -0.5835(4) 0.0566(14) Uani 1 d . .
O7 O -0.3803(3) -0.2974(7) -0.7333(5) 0.080(2) Uani 1 d . .
O8 O -0.3331(3) -0.3272(6) -0.5570(6) 0.080(2) Uani 1 d . .

loop_
_atom_type_symbol
_atom_type_description
_atom_type_scat_dispersion_real
_atom_type_scat_dispersion_imag
_atom_type_scat_source
C C 0.0033 0.0016 'International Tables Vol C Tables 4.2.6.8 and 6.1.1.4'
H H 0.0000 0.0000 'International Tables Vol C Tables 4.2.6.8 and 6.1.1.4'
N N 0.0061 0.0033 'International Tables Vol C Tables 4.2.6.8 and 6.1.1.4'
O O 0.0106 0.0060 'International Tables Vol C Tables 4.2.6.8 and 6.1.1.4'
S S 0.1246 0.1234 'International Tables Vol C Tables 4.2.6.8 and 6.1.1.4'
Cl Cl 0.1484 0.1585 'International Tables Vol C Tables 4.2.6.8 and 6.1.1.4'

loop_
_geom_angle_atom_site_label_1
_geom_angle_atom_site_label_2
_geom_angle_atom_site_label_3
_geom_angle
_geom_angle_site_symmetry_1
_geom_angle_site_symmetry_3
_geom_angle_publ_flag
C3 S1A C2 101.1(6) . . ?
C2 S1B C3 105.2(16) . . ?
C9 S2 C8 105.0(6) . . ?
C19 S3 C26 90.8(3) . . ?
C11 O1 C1 116.8(4) . . ?
C5 O2 C4 112.7(9) . . ?
C7 O3 C6 111.9(9) . . ?
C12 O4 C10 118.9(5) . . ?
C19 N C20 126.9(5) . . ?
C19 N C21 111.0(5) . . ?
C20 N C21 122.1(5) . . ?
O1 C1 C2 106.1(5) . . ?
C1 C2 S1B 106.8(7) . . ?
C1 C2 S1A 106.6(5) . . ?
C4 C3 S1B 115.8(11) . . ?
C4 C3 S1A 114.3(8) . . ?
O2 C4 C3 107.8(7) . . ?
O2 C5 C6 108.4(9) . . ?
O3 C6 C5 110.8(9) . . ?
O3 C7 C8 111.3(9) . . ?
C7 C8 S2 117.8(8) . . ?
C10 C9 S2 115.3(7) . . ?
O4 C10 C9 103.4(5) . . ?
O1 C11 C16 125.6(5) . . ?
O1 C11 C12 114.8(5) . . ?
C16 C11 C12 119.5(5) . . ?
O4 C12 C13 125.6(5) . . ?
O4 C12 C11 114.5(5) . . ?
C13 C12 C11 119.9(6) . . ?
C12 C13 C14 120.5(6) . . ?
C15 C14 C13 118.3(5) . . ?
C15 C14 C17 119.3(5) . . ?
C13 C14 C17 122.5(6) . . ?
C14 C15 C16 121.2(6) . . ?
C11 C16 C15 120.5(6) . . ?
C18 C17 C14 126.7(6) . . ?
C17 C18 C19 124.1(6) . . ?
N C19 C18 121.5(5) . . ?
N C19 S3 114.4(4) . . ?
C18 C19 S3 124.0(4) . . ?
C26 C21 C22 120.7(5) . . ?
C26 C21 N 113.2(5) . . ?
C22 C21 N 126.1(5) . . ?
C23 C22 C21 116.4(5) . . ?
C22 C23 C24 122.4(5) . . ?
C25 C24 C23 120.8(5) . . ?
C24 C25 C26 117.7(5) . . ?
C21 C26 C25 121.9(5) . . ?
C21 C26 S3 110.6(4) . . ?
C25 C26 S3 127.5(4) . . ?
O6 Cl1 O8 112.8(4) . . ?
O6 Cl1 O5 110.8(3) . . ?
O8 Cl1 O5 108.4(4) . . ?
O6 Cl1 O7 108.2(4) . . ?
O8 Cl1 O7 108.9(4) . . ?
O5 Cl1 O7 107.6(4) . . ?

loop_
_geom_bond_atom_site_label_1
_geom_bond_atom_site_label_2
_geom_bond_distance
_geom_bond_site_symmetry_2
_geom_bond_publ_flag
S1A C3 1.832(13) . ?
S1A C2 1.842(12) . ?
S1B C2 1.78(3) . ?
S1B C3 1.79(2) . ?
S2 C9 1.657(11) . ?
S2 C8 1.787(10) . ?
S3 C19 1.715(6) . ?
S3 C26 1.753(6) . ?
O1 C11 1.368(7) . ?
O1 C1 1.443(7) . ?
O2 C5 1.410(12) . ?
O2 C4 1.417(11) . ?
O3 C7 1.386(12) . ?
O3 C6 1.414(11) . ?
O4 C12 1.371(7) . ?
O4 C10 1.426(7) . ?
N C19 1.349(7) . ?
N C20 1.427(8) . ?
N C21 1.443(7) . ?
C1 C2 1.528(9) . ?
C3 C4 1.481(14) . ?
C5 C6 1.47(2) . ?
C7 C8 1.399(14) . ?
C9 C10 1.655(14) . ?
C11 C16 1.381(8) . ?
C11 C12 1.396(8) . ?
C12 C13 1.395(8) . ?
C13 C14 1.410(9) . ?
C14 C15 1.384(9) . ?
C14 C17 1.473(8) . ?
C15 C16 1.389(9) . ?
C17 C18 1.322(8) . ?
C18 C19 1.442(8) . ?
C21 C26 1.380(8) . ?
C21 C22 1.417(8) . ?
C22 C23 1.385(8) . ?
C23 C24 1.390(8) . ?
C24 C25 1.380(8) . ?
C25 C26 1.391(8) . ?
Cl1 O6 1.424(6) . ?
Cl1 O8 1.425(6) . ?
Cl1 O5 1.437(5) . ?
Cl1 O7 1.455(6) . ?
